data_2102622
loop_
_publ_author_name
'Zordan, Fiorenzo'
'Brammer, Lee'

_publ_section_title
;
 Water molecules insert into N---H&#x00B7;&#x00B7;&#x00B7;Cl---<i>M</i>
 hydrogen bonds while <i>M</i>---Cl&#x00B7;&#x00B7;&#x00B7;<i>X</i>---C
 halogen bonds remain intact in dihydrates of halopyridinium
 hexachloroplatinates
;
_journal_issue 5
_journal_name_full 'Acta Crystallographica Section B'
_journal_page_first 512
_journal_page_last 519
_journal_paper_doi 10.1107/S0108768104016064
_journal_volume 60
_journal_year 2004
_chemical_formula_moiety '2(C5 H5 I N), Cl6 Pt, 2(H2 O)'
_chemical_formula_sum 'C10 H14 Cl6 I2 N2 O2 Pt'
_chemical_formula_weight 855.82
_chemical_name_systematic
;
 ?
;
_space_group_IT_number 2
_symmetry_cell_setting triclinic
_symmetry_space_group_name_Hall '-P 1'
_symmetry_space_group_name_H-M 'P -1'
_atom_sites_solution_hydrogens geom
_atom_sites_solution_primary direct
_atom_sites_solution_secondary difmap
_audit_creation_method SHELXL-97
_cell_angle_alpha 97.453(3)
_cell_angle_beta 95.101(3)
_cell_angle_gamma 103.968(3)
_cell_formula_units_Z 2
_cell_length_a 7.395(2)
_cell_length_b 11.002(2)
_cell_length_c 13.727(3)
_cell_measurement_reflns_used 5122
_cell_measurement_temperature 150(5)
_cell_measurement_theta_max 27.896
_cell_measurement_theta_min 2.629
_cell_volume 1066.2(4)
_computing_structure_refinement 'SHELXL-97 (Sheldrick, 1997)'
_computing_structure_solution 'SHELXS-97 (Sheldrick, 1990)'
_diffrn_ambient_temperature 150(2)
_diffrn_measured_fraction_theta_full 0.926
_diffrn_measured_fraction_theta_max 0.926
_diffrn_measurement_device_type 'Bruker Smart 1000 CCD'
_diffrn_measurement_method \w-scans
_diffrn_radiation_monochromator graphite
_diffrn_radiation_source 'fine-focus sealed tube'
_diffrn_radiation_type MoK\a
_diffrn_radiation_wavelength 0.71073
_diffrn_reflns_av_R_equivalents 0.0341
_diffrn_reflns_av_sigmaI/netI 0.0443
_diffrn_reflns_limit_h_max 9
_diffrn_reflns_limit_h_min -9
_diffrn_reflns_limit_k_max 14
_diffrn_reflns_limit_k_min -14
_diffrn_reflns_limit_l_max 17
_diffrn_reflns_limit_l_min -17
_diffrn_reflns_number 11690
_diffrn_reflns_theta_full 27.97
_diffrn_reflns_theta_max 27.97
_diffrn_reflns_theta_min 1.51
_exptl_absorpt_coefficient_mu 10.233
_exptl_absorpt_correction_T_max 0.2751
_exptl_absorpt_correction_T_min 0.2225
_exptl_absorpt_correction_type multi-scan
_exptl_absorpt_process_details sadabs
_exptl_crystal_colour yellow
_exptl_crystal_density_diffrn 2.666
_exptl_crystal_density_method 'not measured'
_exptl_crystal_description prismatic
_exptl_crystal_F_000 780
_exptl_crystal_size_max 0.21
_exptl_crystal_size_mid 0.19
_exptl_crystal_size_min 0.17
_refine_diff_density_max 4.275
_refine_diff_density_min -3.711
_refine_ls_extinction_method none
_refine_ls_goodness_of_fit_ref 1.034
_refine_ls_hydrogen_treatment mixed
_refine_ls_matrix_type full
_refine_ls_number_parameters 208
_refine_ls_number_reflns 4758
_refine_ls_number_restraints 0
_refine_ls_restrained_S_all 1.034
_refine_ls_R_factor_all 0.0744
_refine_ls_R_factor_gt 0.0589
_refine_ls_shift/su_max 0.000
_refine_ls_shift/su_mean 0.000
_refine_ls_structure_factor_coef Fsqd
_refine_ls_weighting_details 'calc w=1/[\s^2^(Fo^2^)+(0.1051P)^2^+42.8734P] where P=(Fo^2^+2Fc^2^)/3'
_refine_ls_weighting_scheme calc
_refine_ls_wR_factor_gt 0.1821
_refine_ls_wR_factor_ref 0.1935
_reflns_number_gt 3859
_reflns_number_total 4758
_reflns_threshold_expression >2sigma(I)
_cod_data_source_file de5008.cif
_cod_data_source_block ilb302m
_cod_original_sg_symbol_H-M P-1
_cod_database_code 2102622

loop_
_symmetry_equiv_pos_as_xyz
'x, y, z'
'-x, -y, -z'

loop_
_atom_site_label
_atom_site_fract_x
_atom_site_fract_y
_atom_site_fract_z
_atom_site_U_iso_or_equiv
_atom_site_adp_type
_atom_site_calc_flag
_atom_site_refinement_flags
_atom_site_occupancy
_atom_site_type_symbol
Pt1 0.16331(8) 0.23475(5) 0.25495(4) 0.0254(2) Uani d . 1 Pt
Cl1 -0.0921(5) 0.1339(3) 0.3353(2) 0.0217(7) Uani d . 1 Cl
Cl2 0.0647(5) 0.0691(3) 0.1187(2) 0.0205(6) Uani d . 1 Cl
Cl3 0.4171(5) 0.3331(3) 0.1708(2) 0.0211(6) Uani d . 1 Cl
Cl4 -0.0315(5) 0.3499(3) 0.1811(3) 0.0210(6) Uani d . 1 Cl
Cl5 0.3590(5) 0.1205(3) 0.3303(2) 0.0212(6) Uani d . 1 Cl
Cl6 0.2675(5) 0.4031(3) 0.3913(2) 0.0201(6) Uani d . 1 Cl
N1 -0.5917(15) -0.1502(10) 0.1179(8) 0.018(2) Uani d . 1 N
H1 -0.5698 -0.0882 0.0825 0.022 Uiso calc R 1 H
C2 -0.5173(18) -0.1266(11) 0.2120(10) 0.017(2) Uani d . 1 C
H2 -0.4409 -0.0447 0.2397 0.020 Uiso calc R 1 H
C3 -0.5521(17) -0.2232(12) 0.2702(9) 0.013(2) Uani d . 1 C
C4 -0.6627(18) -0.3409(12) 0.2276(9) 0.017(2) Uani d . 1 C
H4 -0.6892 -0.4071 0.2664 0.020 Uiso calc R 1 H
C5 -0.7339(19) -0.3630(13) 0.1307(10) 0.020(3) Uani d . 1 C
H5 -0.8073 -0.4448 0.1009 0.024 Uiso calc R 1 H
C6 -0.6976(19) -0.2627(13) 0.0745(11) 0.023(3) Uani d . 1 C
H6 -0.7482 -0.2757 0.0068 0.027 Uiso calc R 1 H
N11 0.1161(16) 0.3935(10) -0.3586(8) 0.018(2) Uani d . 1 N
H11 0.1509 0.4621 -0.3861 0.021 Uiso calc R 1 H
C12 0.1783(19) 0.3988(11) -0.2644(10) 0.017(3) Uani d . 1 C
H12 0.2596 0.4747 -0.2282 0.021 Uiso calc R 1 H
C13 0.1242(17) 0.2931(11) -0.2188(9) 0.014(2) Uani d . 1 C
C14 0.0127(19) 0.1830(12) -0.2735(10) 0.018(3) Uani d . 1 C
H14 -0.0223 0.1088 -0.2439 0.022 Uiso calc R 1 H
C15 -0.0480(18) 0.1809(12) -0.3712(10) 0.018(3) Uani d . 1 C
H15 -0.1251 0.1051 -0.4097 0.022 Uiso calc R 1 H
C16 0.0042(19) 0.2906(13) -0.4137(10) 0.019(3) Uani d . 1 C
H16 -0.0396 0.2915 -0.4807 0.023 Uiso calc R 1 H
I1 -0.45012(12) -0.18060(9) 0.42106(6) 0.0207(2) Uani d . 1 I
I2 0.21579(12) 0.30634(9) -0.06779(6) 0.0216(2) Uani d . 1 I
O2 0.6045(15) 0.0927(9) 0.0883(7) 0.027(2) Uani d . 1 O
O1 0.7328(15) 0.3774(9) 0.4073(7) 0.025(2) Uani d . 1 O
H1W 0.5772 0.1572 0.1213 0.030 Uiso d R 1 H
H2W 0.7207 0.1007 0.1054 0.030 Uiso d R 1 H
H3W 0.7925 0.3225 0.3909 0.030 Uiso d R 1 H
H4W 0.6397 0.3417 0.4346 0.030 Uiso d R 1 H

loop_
_atom_site_aniso_label
_atom_site_aniso_U_11
_atom_site_aniso_U_22
_atom_site_aniso_U_33
_atom_site_aniso_U_12
_atom_site_aniso_U_13
_atom_site_aniso_U_23
Pt1 0.0302(3) 0.0186(3) 0.0254(3) 0.0018(2) 0.0018(2) 0.0062(2)
Cl1 0.0282(17) 0.0115(13) 0.0226(15) -0.0024(12) 0.0071(13) 0.0038(12)
Cl2 0.0336(17) 0.0100(13) 0.0144(14) -0.0005(12) -0.0001(12) 0.0030(11)
Cl3 0.0233(15) 0.0145(14) 0.0210(15) -0.0041(12) 0.0003(12) 0.0055(12)
Cl4 0.0229(15) 0.0125(14) 0.0267(16) 0.0034(12) -0.0008(12) 0.0050(12)
Cl5 0.0262(16) 0.0135(14) 0.0238(16) 0.0040(12) 0.0005(13) 0.0059(12)
Cl6 0.0314(17) 0.0103(13) 0.0149(14) -0.0007(12) 0.0012(12) 0.0014(11)
N1 0.018(5) 0.015(5) 0.024(6) 0.001(4) 0.006(4) 0.013(4)
C2 0.020(6) 0.007(5) 0.026(7) 0.007(5) 0.004(5) 0.005(5)
C3 0.013(5) 0.014(6) 0.013(5) 0.007(5) 0.004(4) 0.004(4)
C4 0.023(6) 0.015(6) 0.017(6) 0.007(5) 0.006(5) 0.011(5)
C5 0.022(7) 0.015(6) 0.026(7) 0.004(5) 0.006(5) 0.012(5)
C6 0.020(7) 0.022(7) 0.024(7) 0.000(5) 0.000(5) 0.009(6)
N11 0.021(5) 0.010(5) 0.024(6) 0.006(4) 0.005(4) 0.009(4)
C12 0.024(7) 0.003(5) 0.023(6) 0.001(5) 0.000(5) 0.001(5)
C13 0.017(6) 0.011(5) 0.015(6) 0.004(5) 0.003(5) 0.006(4)
C14 0.023(7) 0.014(6) 0.023(7) 0.008(5) 0.007(5) 0.012(5)
C15 0.015(6) 0.013(6) 0.023(7) -0.003(5) 0.004(5) 0.002(5)
C16 0.021(6) 0.018(6) 0.019(6) 0.005(5) 0.004(5) 0.005(5)
I1 0.0199(4) 0.0244(4) 0.0184(4) 0.0049(3) 0.0021(3) 0.0069(3)
I2 0.0232(4) 0.0287(5) 0.0154(4) 0.0108(4) 0.0023(3) 0.0050(3)
O2 0.036(6) 0.013(5) 0.023(5) -0.007(4) -0.006(4) 0.005(4)
O1 0.035(6) 0.011(4) 0.027(5) 0.000(4) 0.004(4) 0.008(4)

loop_
_atom_type_symbol
_atom_type_description
_atom_type_scat_dispersion_real
_atom_type_scat_dispersion_imag
_atom_type_scat_source
C C 0.0033 0.0016 'International Tables Vol C Tables 4.2.6.8 and 6.1.1.4'
H H 0.0000 0.0000 'International Tables Vol C Tables 4.2.6.8 and 6.1.1.4'
Cl Cl 0.1484 0.1585 'International Tables Vol C Tables 4.2.6.8 and 6.1.1.4'
I I -0.4742 1.8119 'International Tables Vol C Tables 4.2.6.8 and 6.1.1.4'
N N 0.0061 0.0033 'International Tables Vol C Tables 4.2.6.8 and 6.1.1.4'
Pt Pt -1.7033 8.3905 'International Tables Vol C Tables 4.2.6.8 and 6.1.1.4'
O O 0.0106 0.0060 'International Tables Vol C Tables 4.2.6.8 and 6.1.1.4'

loop_
_geom_angle_atom_site_label_1
_geom_angle_atom_site_label_2
_geom_angle_atom_site_label_3
_geom_angle
Cl2 Pt1 Cl4 90.12(12)
Cl2 Pt1 Cl6 179.05(12)
Cl4 Pt1 Cl6 90.07(12)
Cl2 Pt1 Cl5 90.37(11)
Cl4 Pt1 Cl5 179.51(12)
Cl6 Pt1 Cl5 89.45(12)
Cl2 Pt1 Cl1 89.41(11)
Cl4 Pt1 Cl1 89.68(12)
Cl6 Pt1 Cl1 91.52(11)
Cl5 Pt1 Cl1 90.22(12)
Cl2 Pt1 Cl3 89.36(11)
Cl4 Pt1 Cl3 90.05(12)
Cl6 Pt1 Cl3 89.70(11)
Cl5 Pt1 Cl3 90.06(12)
Cl1 Pt1 Cl3 178.74(11)
C6 N1 C2 123.2(11)
C6 N1 H1 118.4
C2 N1 H1 118.4
N1 C2 C3 119.5(11)
N1 C2 H2 120.3
C3 C2 H2 120.3
C4 C3 C2 118.8(11)
C4 C3 I1 122.2(9)
C2 C3 I1 118.9(9)
C5 C4 C3 120.4(11)
C5 C4 H4 119.8
C3 C4 H4 119.8
C4 C5 C6 119.2(13)
C4 C5 H5 120.4
C6 C5 H5 120.4
N1 C6 C5 118.9(13)
N1 C6 H6 120.6
C5 C6 H6 120.6
C12 N11 C16 123.4(11)
C12 N11 H11 118.3
C16 N11 H11 118.3
N11 C12 C13 119.6(11)
N11 C12 H12 120.2
C13 C12 H12 120.2
C12 C13 C14 119.2(11)
C12 C13 I2 118.8(9)
C14 C13 I2 122.0(9)
C15 C14 C13 119.5(11)
C15 C14 H14 120.2
C13 C14 H14 120.2
C14 C15 C16 119.6(12)
C14 C15 H15 120.2
C16 C15 H15 120.2
N11 C16 C15 118.6(12)
N11 C16 H16 120.7
C15 C16 H16 120.7
H1W O2 H2W 106.1
H3W O1 H4W 107.7

loop_
_geom_bond_atom_site_label_1
_geom_bond_atom_site_label_2
_geom_bond_distance
Pt1 Cl2 2.363(3)
Pt1 Cl4 2.380(3)
Pt1 Cl6 2.384(3)
Pt1 Cl5 2.386(3)
Pt1 Cl1 2.386(3)
Pt1 Cl3 2.400(3)
N1 C6 1.325(18)
N1 C2 1.325(17)
N1 H1 0.8800
C2 C3 1.400(17)
C2 H2 0.9500
C3 C4 1.377(18)
C3 I1 2.091(12)
C4 C5 1.355(19)
C4 H4 0.9500
C5 C6 1.414(18)
C5 H5 0.9500
C6 H6 0.9500
N11 C12 1.323(17)
N11 C16 1.324(18)
N11 H11 0.8800
C12 C13 1.383(16)
C12 H12 0.9500
C13 C14 1.371(18)
C13 I2 2.098(12)
C14 C15 1.371(19)
C14 H14 0.9500
C15 C16 1.394(18)
C15 H15 0.9500
C16 H16 0.9500
O2 H1W 0.8670
O2 H2W 0.8507
O1 H3W 0.8498
O1 H4W 0.8502
